data_4512455
loop_
_publ_author_name
'Weiss, Marcel'
'Peters, Ren\'e'

_publ_section_title
;
 Catalytic Direct Dehydrogenative Cross-Couplings of C--H
 (Pro)Nucleophiles and Allylic Alcohols without an Additional Oxidant
;
_journal_issue 1
_journal_name_full 'ACS Catalysis'
_journal_page_first 310
_journal_paper_doi 10.1021/cs501495g
_journal_volume 5
_journal_year 2015
_chemical_formula_moiety 'C23 H27 N O'
_chemical_formula_sum 'C23 H27 N O'
_chemical_formula_weight 333.46
_chemical_name_systematic
; 
 ? 
;
_space_group_IT_number 4
_symmetry_cell_setting monoclinic
_symmetry_space_group_name_Hall 'P 2yb'
_symmetry_space_group_name_H-M 'P 1 21 1'
_atom_sites_solution_hydrogens geom
_atom_sites_solution_primary direct
_atom_sites_solution_secondary difmap
_audit_creation_method SHELXL-97
_cell_angle_alpha 90.00
_cell_angle_beta 96.711(2)
_cell_angle_gamma 90.00
_cell_formula_units_Z 2
_cell_length_a 5.1067(2)
_cell_length_b 11.9280(4)
_cell_length_c 15.5580(5)
_cell_measurement_reflns_used 3230
_cell_measurement_temperature 100(2)
_cell_measurement_theta_max 26.38
_cell_measurement_theta_min 2.16
_cell_volume 941.19(6)
_computing_cell_refinement 'Bruker APEXII Software Suite, 2008'
_computing_data_collection 'Bruker APEXII Software Suite, 2008'
_computing_data_reduction 'Bruker APEXII Software Suite, 2008'
_computing_molecular_graphics 'SHELXTL-plus, XP (Sheldrick, 1991)'
_computing_structure_refinement 'SHELXL-97 (Sheldrick, 1997)'
_computing_structure_solution 'SHELXS-97 (Sheldrick, 1990)'
_diffrn_ambient_temperature 100(2)
_diffrn_measured_fraction_theta_full 0.983
_diffrn_measured_fraction_theta_max 0.983
_diffrn_measurement_device_type 'Bruker Kappa APEXII Duo'
_diffrn_measurement_method 'Omega + Phi Scans'
_diffrn_radiation_monochromator Triumph
_diffrn_radiation_source 'fine-focus sealed tube'
_diffrn_radiation_type MoK\a
_diffrn_radiation_wavelength 0.71073
_diffrn_reflns_av_R_equivalents 0.0337
_diffrn_reflns_av_sigmaI/netI 0.0377
_diffrn_reflns_limit_h_max 6
_diffrn_reflns_limit_h_min -6
_diffrn_reflns_limit_k_max 14
_diffrn_reflns_limit_k_min -14
_diffrn_reflns_limit_l_max 19
_diffrn_reflns_limit_l_min -19
_diffrn_reflns_number 13569
_diffrn_reflns_theta_full 26.38
_diffrn_reflns_theta_max 26.38
_diffrn_reflns_theta_min 2.16
_diffrn_standards_decay_% 0
_diffrn_standards_interval_count 0
_diffrn_standards_number 0
_exptl_absorpt_coefficient_mu 0.071
_exptl_absorpt_correction_T_max 0.7454
_exptl_absorpt_correction_T_min 0.6846
_exptl_absorpt_correction_type multi-scan
_exptl_absorpt_process_details 'Blessing, 1995'
_exptl_crystal_colour colourless
_exptl_crystal_density_diffrn 1.177
_exptl_crystal_density_method 'not measured'
_exptl_crystal_description block
_exptl_crystal_F_000 360
_exptl_crystal_size_max 0.33
_exptl_crystal_size_mid 0.20
_exptl_crystal_size_min 0.17
_refine_diff_density_max 0.117
_refine_diff_density_min -0.190
_refine_diff_density_rms 0.037
_refine_ls_abs_structure_details 'Flack H D (1983), Acta Cryst. A39, 876-881'
_refine_ls_abs_structure_Flack -0.2(12)
_refine_ls_extinction_method none
_refine_ls_goodness_of_fit_ref 1.062
_refine_ls_hydrogen_treatment constr
_refine_ls_matrix_type full
_refine_ls_number_parameters 227
_refine_ls_number_reflns 3808
_refine_ls_number_restraints 1
_refine_ls_restrained_S_all 1.062
_refine_ls_R_factor_all 0.0505
_refine_ls_R_factor_gt 0.0364
_refine_ls_shift/su_max 0.000
_refine_ls_shift/su_mean 0.000
_refine_ls_structure_factor_coef Fsqd
_refine_ls_weighting_details 'calc w=1/[\s^2^(Fo^2^)+(0.0400P)^2^+0.0425P] where P=(Fo^2^+2Fc^2^)/3'
_refine_ls_weighting_scheme calc
_refine_ls_wR_factor_gt 0.0750
_refine_ls_wR_factor_ref 0.0795
_reflns_number_gt 3230
_reflns_number_total 3808
_reflns_threshold_expression >2sigma(I)
_cod_data_source_file cs501495g_si_002.cif
_cod_data_source_block s2074lm
_cod_depositor_comments 'Adding full bibliography for 4512454--4512455.cif.'
_cod_original_sg_symbol_H-M 'P 21'
_cod_database_code 4512455

loop_
_symmetry_equiv_pos_as_xyz
'x, y, z'
'-x, y+1/2, -z'

loop_
_atom_site_label
_atom_site_type_symbol
_atom_site_fract_x
_atom_site_fract_y
_atom_site_fract_z
_atom_site_U_iso_or_equiv
_atom_site_adp_type
_atom_site_occupancy
_atom_site_symmetry_multiplicity
_atom_site_calc_flag
_atom_site_refinement_flags
O1 O 0.4197(2) 0.78714(10) 0.19409(7) 0.0291(3) Uani 1 1 d .
N1 N 1.1135(2) 0.77191(10) 0.56622(8) 0.0197(3) Uani 1 1 d .
C1 C 1.0394(3) 0.80053(12) 0.48056(9) 0.0194(3) Uani 1 1 d .
H1 H 1.1249 0.8555 0.4496 0.023 Uiso 1 1 calc R
C2 C 0.8274(3) 0.73905(12) 0.44679(10) 0.0192(3) Uani 1 1 d .
C3 C 0.7628(3) 0.66768(12) 0.51564(10) 0.0187(3) Uani 1 1 d .
C4 C 0.5650(3) 0.58785(12) 0.52220(11) 0.0223(4) Uani 1 1 d .
H4 H 0.4401 0.5714 0.4737 0.027 Uiso 1 1 calc R
C5 C 0.5532(3) 0.53340(14) 0.59985(11) 0.0263(4) Uani 1 1 d .
H5 H 0.4195 0.4791 0.6046 0.032 Uiso 1 1 calc R
C6 C 0.7368(3) 0.55732(13) 0.67199(11) 0.0261(4) Uani 1 1 d .
H6 H 0.7253 0.5186 0.7248 0.031 Uiso 1 1 calc R
C7 C 0.9334(3) 0.63574(13) 0.66781(10) 0.0231(4) Uani 1 1 d .
H7 H 1.0571 0.6519 0.7167 0.028 Uiso 1 1 calc R
C8 C 0.9436(3) 0.69037(12) 0.58914(10) 0.0198(3) Uani 1 1 d .
C9 C 1.3219(3) 0.82364(13) 0.62402(10) 0.0230(4) Uani 1 1 d .
H9A H 1.4381 0.8664 0.5893 0.028 Uiso 1 1 calc R
H9B H 1.4294 0.7641 0.6553 0.028 Uiso 1 1 calc R
C10 C 1.2204(3) 0.90188(12) 0.68967(10) 0.0203(3) Uani 1 1 d .
C11 C 0.9991(3) 0.96749(13) 0.66770(11) 0.0265(4) Uani 1 1 d .
H11 H 0.9067 0.9620 0.6112 0.032 Uiso 1 1 calc R
C12 C 0.9106(3) 1.04086(14) 0.72672(12) 0.0302(4) Uani 1 1 d .
H12 H 0.7578 1.0850 0.7107 0.036 Uiso 1 1 calc R
C13 C 1.0435(3) 1.05022(14) 0.80883(11) 0.0312(4) Uani 1 1 d .
H13 H 0.9829 1.1006 0.8495 0.037 Uiso 1 1 calc R
C14 C 1.2647(4) 0.98598(14) 0.83130(11) 0.0334(4) Uani 1 1 d .
H14 H 1.3583 0.9928 0.8875 0.040 Uiso 1 1 calc R
C15 C 1.3521(3) 0.91117(14) 0.77228(11) 0.0278(4) Uani 1 1 d .
H15 H 1.5032 0.8662 0.7888 0.033 Uiso 1 1 calc R
C16 C 0.6786(3) 0.74184(13) 0.35798(10) 0.0204(3) Uani 1 1 d .
H16A H 0.4999 0.7720 0.3621 0.024 Uiso 1 1 calc R
H16B H 0.6582 0.6641 0.3359 0.024 Uiso 1 1 calc R
C17 C 0.8089(3) 0.81198(12) 0.29302(9) 0.0192(3) Uani 1 1 d .
H17A H 0.8521 0.8867 0.3185 0.023 Uiso 1 1 calc R
H17B H 0.9764 0.7756 0.2824 0.023 Uiso 1 1 calc R
C18 C 0.6399(3) 0.82701(13) 0.20791(10) 0.0200(3) Uani 1 1 d .
C19 C 0.7571(3) 0.89841(14) 0.14202(10) 0.0255(4) Uani 1 1 d .
H19A H 0.9390 0.8722 0.1375 0.031 Uiso 1 1 calc R
H19B H 0.7687 0.9767 0.1632 0.031 Uiso 1 1 calc R
C20 C 0.6033(3) 0.89719(14) 0.05192(10) 0.0255(4) Uani 1 1 d .
H20A H 0.4150 0.9115 0.0573 0.031 Uiso 1 1 calc R
H20B H 0.6675 0.9592 0.0176 0.031 Uiso 1 1 calc R
C21 C 0.6256(3) 0.78765(14) 0.00285(10) 0.0249(4) Uani 1 1 d .
H21A H 0.5851 0.7246 0.0405 0.030 Uiso 1 1 calc R
H21B H 0.4917 0.7874 -0.0486 0.030 Uiso 1 1 calc R
C22 C 0.8963(3) 0.76846(15) -0.02646(12) 0.0315(4) Uani 1 1 d .
H22A H 0.9400 0.8326 -0.0625 0.038 Uiso 1 1 calc R
H22B H 1.0298 0.7656 0.0250 0.038 Uiso 1 1 calc R
C23 C 0.9104(4) 0.66096(17) -0.07790(13) 0.0448(5) Uani 1 1 d .
H23A H 0.8747 0.5968 -0.0417 0.067 Uiso 1 1 calc R
H23B H 1.0868 0.6533 -0.0962 0.067 Uiso 1 1 calc R
H23C H 0.7788 0.6633 -0.1290 0.067 Uiso 1 1 calc R

loop_
_atom_site_aniso_label
_atom_site_aniso_U_11
_atom_site_aniso_U_22
_atom_site_aniso_U_33
_atom_site_aniso_U_23
_atom_site_aniso_U_13
_atom_site_aniso_U_12
O1 0.0208(6) 0.0393(7) 0.0268(6) 0.0011(5) 0.0014(4) -0.0034(5)
N1 0.0186(6) 0.0187(7) 0.0217(7) 0.0021(6) 0.0024(5) -0.0017(5)
C1 0.0212(8) 0.0172(8) 0.0207(8) 0.0019(7) 0.0065(6) 0.0005(6)
C2 0.0192(8) 0.0172(8) 0.0220(8) -0.0006(6) 0.0059(6) 0.0008(6)
C3 0.0201(8) 0.0133(8) 0.0235(9) -0.0026(6) 0.0063(6) 0.0024(6)
C4 0.0222(8) 0.0151(8) 0.0305(10) -0.0043(7) 0.0063(7) -0.0002(6)
C5 0.0245(9) 0.0168(8) 0.0395(11) 0.0002(7) 0.0126(7) -0.0013(7)
C6 0.0288(9) 0.0206(9) 0.0307(10) 0.0074(7) 0.0112(7) 0.0061(7)
C7 0.0230(8) 0.0224(9) 0.0241(9) 0.0031(7) 0.0036(6) 0.0067(7)
C8 0.0174(8) 0.0163(8) 0.0265(9) 0.0002(7) 0.0064(6) 0.0027(6)
C9 0.0179(8) 0.0248(9) 0.0258(9) -0.0003(7) 0.0002(6) -0.0011(7)
C10 0.0184(8) 0.0184(8) 0.0242(9) 0.0030(7) 0.0033(6) -0.0026(6)
C11 0.0224(9) 0.0236(9) 0.0320(10) 0.0002(8) -0.0034(7) -0.0008(7)
C12 0.0234(9) 0.0234(9) 0.0433(11) -0.0007(8) 0.0020(7) 0.0025(7)
C13 0.0388(10) 0.0217(9) 0.0354(11) -0.0025(8) 0.0142(8) -0.0014(8)
C14 0.0453(11) 0.0320(10) 0.0218(9) 0.0017(8) -0.0003(8) 0.0028(8)
C15 0.0305(9) 0.0250(9) 0.0267(10) 0.0042(7) -0.0016(7) 0.0056(7)
C16 0.0191(8) 0.0206(8) 0.0214(8) -0.0033(7) 0.0020(6) -0.0022(6)
C17 0.0192(8) 0.0188(8) 0.0199(8) -0.0032(6) 0.0036(6) -0.0021(6)
C18 0.0199(8) 0.0183(8) 0.0223(8) -0.0023(6) 0.0047(6) 0.0044(6)
C19 0.0291(9) 0.0238(9) 0.0236(9) -0.0005(7) 0.0026(7) -0.0031(7)
C20 0.0276(8) 0.0250(9) 0.0235(9) 0.0037(7) 0.0006(7) 0.0015(7)
C21 0.0253(8) 0.0277(9) 0.0211(8) 0.0019(7) 0.0000(6) -0.0020(7)
C22 0.0318(9) 0.0294(10) 0.0346(10) -0.0010(8) 0.0091(8) -0.0014(8)
C23 0.0448(11) 0.0427(12) 0.0495(13) -0.0115(10) 0.0161(9) -0.0005(9)

loop_
_atom_type_symbol
_atom_type_description
_atom_type_scat_dispersion_real
_atom_type_scat_dispersion_imag
_atom_type_scat_source
C C 0.0033 0.0016 'International Tables Vol C Tables 4.2.6.8 and 6.1.1.4'
H H 0.0000 0.0000 'International Tables Vol C Tables 4.2.6.8 and 6.1.1.4'
N N 0.0061 0.0033 'International Tables Vol C Tables 4.2.6.8 and 6.1.1.4'
O O 0.0106 0.0060 'International Tables Vol C Tables 4.2.6.8 and 6.1.1.4'

loop_
_geom_angle_atom_site_label_1
_geom_angle_atom_site_label_2
_geom_angle_atom_site_label_3
_geom_angle
C8 N1 C1 108.28(12)
C8 N1 C9 125.40(13)
C1 N1 C9 126.20(13)
C2 C1 N1 110.73(13)
C2 C1 H1 124.6
N1 C1 H1 124.6
C1 C2 C3 105.85(13)
C1 C2 C16 129.73(14)
C3 C2 C16 124.41(13)
C4 C3 C8 118.76(13)
C4 C3 C2 133.45(14)
C8 C3 C2 107.78(12)
C5 C4 C3 119.31(15)
C5 C4 H4 120.3
C3 C4 H4 120.3
C4 C5 C6 120.72(15)
C4 C5 H5 119.6
C6 C5 H5 119.6
C7 C6 C5 121.43(15)
C7 C6 H6 119.3
C5 C6 H6 119.3
C6 C7 C8 117.44(14)
C6 C7 H7 121.3
C8 C7 H7 121.3
N1 C8 C7 130.32(14)
N1 C8 C3 107.35(13)
C7 C8 C3 122.33(13)
N1 C9 C10 113.28(12)
N1 C9 H9A 108.9
C10 C9 H9A 108.9
N1 C9 H9B 108.9
C10 C9 H9B 108.9
H9A C9 H9B 107.7
C15 C10 C11 118.58(15)
C15 C10 C9 120.44(14)
C11 C10 C9 120.96(14)
C12 C11 C10 120.99(16)
C12 C11 H11 119.5
C10 C11 H11 119.5
C13 C12 C11 120.18(16)
C13 C12 H12 119.9
C11 C12 H12 119.9
C14 C13 C12 119.40(16)
C14 C13 H13 120.3
C12 C13 H13 120.3
C13 C14 C15 120.47(16)
C13 C14 H14 119.8
C15 C14 H14 119.8
C10 C15 C14 120.38(16)
C10 C15 H15 119.8
C14 C15 H15 119.8
C2 C16 C17 114.22(12)
C2 C16 H16A 108.7
C17 C16 H16A 108.7
C2 C16 H16B 108.7
C17 C16 H16B 108.7
H16A C16 H16B 107.6
C18 C17 C16 113.53(12)
C18 C17 H17A 108.9
C16 C17 H17A 108.9
C18 C17 H17B 108.9
C16 C17 H17B 108.9
H17A C17 H17B 107.7
O1 C18 C17 122.16(13)
O1 C18 C19 122.17(14)
C17 C18 C19 115.64(13)
C18 C19 C20 114.59(13)
C18 C19 H19A 108.6
C20 C19 H19A 108.6
C18 C19 H19B 108.6
C20 C19 H19B 108.6
H19A C19 H19B 107.6
C21 C20 C19 114.08(13)
C21 C20 H20A 108.7
C19 C20 H20A 108.7
C21 C20 H20B 108.7
C19 C20 H20B 108.7
H20A C20 H20B 107.6
C22 C21 C20 113.72(13)
C22 C21 H21A 108.8
C20 C21 H21A 108.8
C22 C21 H21B 108.8
C20 C21 H21B 108.8
H21A C21 H21B 107.7
C23 C22 C21 112.68(14)
C23 C22 H22A 109.1
C21 C22 H22A 109.1
C23 C22 H22B 109.1
C21 C22 H22B 109.1
H22A C22 H22B 107.8
C22 C23 H23A 109.5
C22 C23 H23B 109.5
H23A C23 H23B 109.5
C22 C23 H23C 109.5
H23A C23 H23C 109.5
H23B C23 H23C 109.5

loop_
_geom_bond_atom_site_label_1
_geom_bond_atom_site_label_2
_geom_bond_distance
O1 C18 1.2165(18)
N1 C8 1.3775(19)
N1 C1 1.3849(19)
N1 C9 1.4488(19)
C1 C2 1.361(2)
C1 H1 0.9500
C2 C3 1.436(2)
C2 C16 1.498(2)
C3 C4 1.401(2)
C3 C8 1.409(2)
C4 C5 1.379(2)
C4 H4 0.9500
C5 C6 1.405(2)
C5 H5 0.9500
C6 C7 1.379(2)
C6 H6 0.9500
C7 C8 1.393(2)
C7 H7 0.9500
C9 C10 1.519(2)
C9 H9A 0.9900
C9 H9B 0.9900
C10 C15 1.384(2)
C10 C11 1.384(2)
C11 C12 1.382(2)
C11 H11 0.9500
C12 C13 1.379(2)
C12 H12 0.9500
C13 C14 1.376(2)
C13 H13 0.9500
C14 C15 1.391(2)
C14 H14 0.9500
C15 H15 0.9500
C16 C17 1.524(2)
C16 H16A 0.9900
C16 H16B 0.9900
C17 C18 1.504(2)
C17 H17A 0.9900
C17 H17B 0.9900
C18 C19 1.509(2)
C19 C20 1.525(2)
C19 H19A 0.9900
C19 H19B 0.9900
C20 C21 1.524(2)
C20 H20A 0.9900
C20 H20B 0.9900
C21 C22 1.523(2)
C21 H21A 0.9900
C21 H21B 0.9900
C22 C23 1.518(2)
C22 H22A 0.9900
C22 H22B 0.9900
C23 H23A 0.9800
C23 H23B 0.9800
C23 H23C 0.9800

loop_
_geom_torsion_atom_site_label_1
_geom_torsion_atom_site_label_2
_geom_torsion_atom_site_label_3
_geom_torsion_atom_site_label_4
_geom_torsion
C8 N1 C1 C2 -0.58(16)
C9 N1 C1 C2 -176.74(13)
N1 C1 C2 C3 0.35(16)
N1 C1 C2 C16 179.24(14)
C1 C2 C3 C4 178.63(15)
C16 C2 C3 C4 -0.3(2)
C1 C2 C3 C8 0.00(16)
C16 C2 C3 C8 -178.96(13)
C8 C3 C4 C5 -0.4(2)
C2 C3 C4 C5 -178.88(15)
C3 C4 C5 C6 0.1(2)
C4 C5 C6 C7 0.2(2)
C5 C6 C7 C8 -0.1(2)
C1 N1 C8 C7 -179.03(15)
C9 N1 C8 C7 -2.8(2)
C1 N1 C8 C3 0.56(15)
C9 N1 C8 C3 176.76(13)
C6 C7 C8 N1 179.37(15)
C6 C7 C8 C3 -0.2(2)
C4 C3 C8 N1 -179.21(12)
C2 C3 C8 N1 -0.34(15)
C4 C3 C8 C7 0.4(2)
C2 C3 C8 C7 179.29(13)
C8 N1 C9 C10 -70.99(18)
C1 N1 C9 C10 104.54(16)
N1 C9 C10 C15 145.50(14)
N1 C9 C10 C11 -36.3(2)
C15 C10 C11 C12 0.0(2)
C9 C10 C11 C12 -178.29(15)
C10 C11 C12 C13 0.4(2)
C11 C12 C13 C14 0.1(3)
C12 C13 C14 C15 -0.8(3)
C11 C10 C15 C14 -0.7(2)
C9 C10 C15 C14 177.55(15)
C13 C14 C15 C10 1.2(3)
C1 C2 C16 C17 9.7(2)
C3 C2 C16 C17 -171.63(13)
C2 C16 C17 C18 -172.05(12)
C16 C17 C18 O1 0.72(19)
C16 C17 C18 C19 178.49(13)
O1 C18 C19 C20 -11.6(2)
C17 C18 C19 C20 170.66(13)
C18 C19 C20 C21 -72.14(17)
C19 C20 C21 C22 -70.74(17)
C20 C21 C22 C23 -177.94(15)
